data_7114319
loop_
_publ_author_name
'Colacio, Enrique'
'Lloret, Francesc'
'Kivek\"as, Raikko'
'Ruiz, Jos\'e'
'Su\'arez-Varela, Jos\'e'
'Sundberg, Markku R.'

_publ_section_title
;
 Aurophilicity as a cofactor in crystal engineering. Dicyanoaurate(i)
 anion as a building block in a novel Co(ii)--Au(i) bimetallic assembly
;
_journal_issue 6
_journal_name_full 'Chemical Communications'
_journal_page_first 592
_journal_paper_doi 10.1039/b110020c
_journal_year 2002
_chemical_formula_moiety 'C10 H14 Au2 Co N6 O2'
_chemical_formula_sum 'C10 H14 Au2 Co N6 O2'
_chemical_formula_weight 703.14
_chemical_name_systematic
; 
? 
;
_space_group_IT_number 14
_symmetry_cell_setting monoclinic
_symmetry_space_group_name_Hall '-P 2ybc'
_symmetry_space_group_name_H-M 'P 1 21/c 1'
_atom_sites_solution_hydrogens geom
_atom_sites_solution_primary direct
_atom_sites_solution_secondary difmap
_audit_creation_method SHELXL-97
_cell_angle_alpha 90.00
_cell_angle_beta 92.75(2)
_cell_angle_gamma 90.00
_cell_formula_units_Z 4
_cell_length_a 8.375(2)
_cell_length_b 14.054(5)
_cell_length_c 15.077(4)
_cell_measurement_reflns_used 25
_cell_measurement_temperature 193(2)
_cell_measurement_theta_max 14.92
_cell_measurement_theta_min 9.70
_cell_volume 1772.6(9)
_computing_cell_refinement
;
MSC/AFC Diffractometer Control Software (Molecular Structure Corporation, 
1993)
;
_computing_data_collection
;
MSC/AFC Diffractometer Control Software (Molecular Structure Corporation, 
1993)
;
_computing_data_reduction
;
Texsan Process (Molecular Structure Corporation, 1993)
;
_computing_molecular_graphics 'SHELXTL/PC (Sheldrick, 1990)'
_computing_structure_refinement 'SHELXL-97 (Sheldrick, 1997)'
_computing_structure_solution 'SHELXS-97 (Sheldrick, 1990)'
_diffrn_ambient_temperature 193(2)
_diffrn_measured_fraction_theta_full 0.953
_diffrn_measured_fraction_theta_max 0.953
_diffrn_measurement_device_type 'Rigaku AFC7S'
_diffrn_measurement_method \w--2\q
_diffrn_radiation_monochromator graphite
_diffrn_radiation_source 'fine-focus sealed tube'
_diffrn_radiation_type MoK\a
_diffrn_radiation_wavelength 0.71073
_diffrn_reflns_av_R_equivalents 0.0736
_diffrn_reflns_av_sigmaI/netI 0.0512
_diffrn_reflns_limit_h_max 10
_diffrn_reflns_limit_h_min 0
_diffrn_reflns_limit_k_max 16
_diffrn_reflns_limit_k_min 0
_diffrn_reflns_limit_l_max 18
_diffrn_reflns_limit_l_min -18
_diffrn_reflns_number 3418
_diffrn_reflns_theta_full 25.24
_diffrn_reflns_theta_max 25.24
_diffrn_reflns_theta_min 2.71
_diffrn_standards_decay_% <1
_diffrn_standards_interval_count 150
_diffrn_standards_number 3
_exptl_absorpt_coefficient_mu 17.447
_exptl_absorpt_correction_T_max 0.0775
_exptl_absorpt_correction_T_min 0.0471
_exptl_absorpt_correction_type psi-scan
_exptl_absorpt_process_details 'North, Phillips & Mathews 1968'
_exptl_crystal_colour brown
_exptl_crystal_density_diffrn 2.635
_exptl_crystal_density_meas ?
_exptl_crystal_density_method 'not measured'
_exptl_crystal_description prism
_exptl_crystal_F_000 1268
_exptl_crystal_size_max 0.45
_exptl_crystal_size_mid 0.32
_exptl_crystal_size_min 0.30
_refine_diff_density_max 3.379
_refine_diff_density_min -2.811
_refine_diff_density_rms 0.392
_refine_ls_extinction_method none
_refine_ls_goodness_of_fit_ref 0.992
_refine_ls_hydrogen_treatment constr
_refine_ls_matrix_type full
_refine_ls_number_parameters 194
_refine_ls_number_reflns 3189
_refine_ls_number_restraints 24
_refine_ls_restrained_S_all 0.989
_refine_ls_R_factor_all 0.0784
_refine_ls_R_factor_gt 0.0563
_refine_ls_shift/su_max 0.001
_refine_ls_shift/su_mean 0.000
_refine_ls_structure_factor_coef Fsqd
_refine_ls_weighting_details
;
w=1/[\s^2^(Fo^2^)+(0.0977P)^2^+16.7265P] where P=(Fo^2^+2Fc^2^)/3
;
_refine_ls_weighting_scheme calc
_refine_ls_wR_factor_gt 0.1422
_refine_ls_wR_factor_ref 0.1544
_reflns_number_gt 2374
_reflns_number_total 3189
_reflns_threshold_expression >2sigma(I)
_cod_data_source_file b110020c.txt
_cod_data_source_block compound_1
_cod_depositor_comments
;
The following automatic conversions were performed:

'_exptl_crystal_density_meas' value 'not measured' was changed to '?'
- the value is perceived as not measured.

Automatic conversion script
Id: cif_fix_values 3008 2015-01-20 13:52:24Z robertas 
;
_cod_original_sg_symbol_H-M P21/c
_cod_database_code 7114319

loop_
_symmetry_equiv_pos_as_xyz
'x, y, z'
'-x, y+1/2, -z+1/2'
'-x, -y, -z'
'x, -y-1/2, z-1/2'

loop_
_atom_site_label
_atom_site_type_symbol
_atom_site_fract_x
_atom_site_fract_y
_atom_site_fract_z
_atom_site_U_iso_or_equiv
_atom_site_adp_type
_atom_site_occupancy
_atom_site_calc_flag
_atom_site_refinement_flags
Au1 Au 0.26521(6) 0.27359(4) 0.03455(3) 0.0213(2) Uani 1 d .
Au2 Au 0.36851(6) 0.72842(4) -0.50153(3) 0.0210(2) Uani 1 d .
Co Co 0.3137(2) 0.50010(12) -0.23327(10) 0.0131(4) Uani 1 d .
O1 O 0.5539(12) 0.4683(8) -0.2040(7) 0.031(2) Uani 1 d .
O2 O 0.0747(11) 0.5399(7) -0.2574(6) 0.023(2) Uani 1 d .
N1 N 0.2624(15) 0.4148(9) -0.1246(8) 0.028(3) Uani 1 d .
N2 N 0.3641(14) 0.5828(9) -0.3459(7) 0.023(3) Uani 1 d .
N3 N 0.2858(15) 0.3821(8) -0.3170(7) 0.022(3) Uani 1 d .
N4 N 0.3399(15) 0.6184(8) -0.1503(7) 0.021(3) Uani 1 d .
N5 N 0.7746(15) 0.3838(10) -0.1699(8) 0.030(3) Uani 1 d U
N6 N -0.1525(15) 0.5581(11) -0.3417(8) 0.031(3) Uani 1 d .
C1 C 0.2610(16) 0.3655(11) -0.0635(9) 0.023(3) Uani 1 d U
C2 C 0.3690(15) 0.6365(11) -0.4043(9) 0.020(3) Uani 1 d U
C3 C 0.2700(15) 0.3222(10) -0.3705(8) 0.017(3) Uani 1 d U
C4 C 0.3512(17) 0.6775(11) -0.0956(10) 0.026(3) Uani 1 d .
C5 C 0.6416(19) 0.3966(12) -0.2149(11) 0.034(4) Uani 1 d .
H5 H 0.6082 0.3503 -0.2578 0.041 Uiso 1 calc R
C6 C 0.832(2) 0.4477(13) -0.0999(11) 0.036(4) Uani 1 d .
H6A H 0.9230 0.4841 -0.1200 0.054 Uiso 1 calc R
H6B H 0.8646 0.4107 -0.0471 0.054 Uiso 1 calc R
H6C H 0.7458 0.4916 -0.0854 0.054 Uiso 1 calc R
C7 C 0.880(2) 0.3053(12) -0.1936(12) 0.039(4) Uani 1 d .
H7A H 0.8189 0.2586 -0.2295 0.058 Uiso 1 calc R
H7B H 0.9241 0.2748 -0.1393 0.058 Uiso 1 calc R
H7C H 0.9676 0.3302 -0.2277 0.058 Uiso 1 calc R
C8 C -0.0130(16) 0.5185(11) -0.3218(9) 0.022(3) Uani 1 d .
H8 H 0.0223 0.4700 -0.3601 0.027 Uiso 1 calc R
C9 C -0.2149(19) 0.6359(12) -0.2895(11) 0.033(4) Uani 1 d .
H9A H -0.3194 0.6180 -0.2681 0.049 Uiso 1 calc R
H9B H -0.2265 0.6930 -0.3266 0.049 Uiso 1 calc R
H9C H -0.1408 0.6491 -0.2387 0.049 Uiso 1 calc R
C10 C -0.2473(19) 0.5216(14) -0.4161(11) 0.039(4) Uani 1 d .
H10A H -0.1989 0.4629 -0.4373 0.058 Uiso 1 calc R
H10B H -0.2520 0.5689 -0.4639 0.058 Uiso 1 calc R
H10C H -0.3557 0.5082 -0.3978 0.058 Uiso 1 calc R

loop_
_atom_site_aniso_label
_atom_site_aniso_U_11
_atom_site_aniso_U_22
_atom_site_aniso_U_33
_atom_site_aniso_U_23
_atom_site_aniso_U_13
_atom_site_aniso_U_12
Au1 0.0344(4) 0.0144(3) 0.0147(3) 0.0078(2) -0.0020(2) -0.0009(2)
Au2 0.0319(4) 0.0160(3) 0.0150(3) 0.0085(2) -0.0007(2) 0.0025(2)
Co 0.0223(9) 0.0086(9) 0.0079(8) 0.0006(7) -0.0031(6) 0.0011(7)
O1 0.024(5) 0.025(6) 0.044(7) 0.002(5) 0.000(5) 0.001(5)
O2 0.025(5) 0.018(5) 0.024(5) 0.003(4) -0.008(4) -0.004(4)
N1 0.042(8) 0.020(7) 0.020(6) -0.001(6) -0.001(5) -0.010(6)
N2 0.030(7) 0.024(7) 0.016(6) 0.007(5) -0.006(5) 0.008(5)
N3 0.041(7) 0.010(6) 0.016(6) 0.001(5) -0.001(5) 0.003(5)
N4 0.039(7) 0.008(6) 0.017(6) -0.004(5) -0.003(5) 0.001(5)
N5 0.027(6) 0.032(6) 0.030(6) 0.015(5) -0.009(5) -0.001(5)
N6 0.030(7) 0.043(9) 0.020(6) -0.008(6) 0.000(5) -0.001(6)
C1 0.020(6) 0.024(6) 0.025(6) -0.003(6) -0.009(5) -0.007(5)
C2 0.016(6) 0.023(6) 0.021(6) 0.002(5) -0.007(5) 0.004(5)
C3 0.020(4) 0.016(5) 0.014(4) -0.005(4) -0.001(4) 0.004(4)
C4 0.026(8) 0.016(8) 0.037(9) 0.010(7) -0.004(6) -0.002(6)
C5 0.039(10) 0.026(9) 0.038(9) 0.008(7) 0.006(7) 0.015(7)
C6 0.041(10) 0.030(10) 0.036(9) -0.002(8) 0.002(7) 0.000(8)
C7 0.046(11) 0.016(8) 0.054(11) 0.007(8) 0.003(9) 0.004(7)
C8 0.020(7) 0.026(8) 0.021(7) -0.002(6) 0.002(6) -0.004(6)
C9 0.032(8) 0.019(8) 0.049(10) 0.002(8) 0.010(7) 0.004(7)
C10 0.028(9) 0.043(11) 0.043(10) -0.010(9) -0.008(7) -0.002(8)

loop_
_atom_type_symbol
_atom_type_description
_atom_type_scat_dispersion_real
_atom_type_scat_dispersion_imag
_atom_type_scat_source
C C 0.0033 0.0016 'International Tables Vol C Tables 4.2.6.8 and 6.1.1.4'
H H 0.0000 0.0000 'International Tables Vol C Tables 4.2.6.8 and 6.1.1.4'
N N 0.0061 0.0033 'International Tables Vol C Tables 4.2.6.8 and 6.1.1.4'
Co Co 0.3494 0.9721 'International Tables Vol C Tables 4.2.6.8 and 6.1.1.4'
Au Au -2.0133 8.8022 'International Tables Vol C Tables 4.2.6.8 and 6.1.1.4'
O O 0.0106 0.0060 'International Tables Vol C Tables 4.2.6.8 and 6.1.1.4'

loop_
_geom_angle_atom_site_label_1
_geom_angle_atom_site_label_2
_geom_angle_atom_site_label_3
_geom_angle
_geom_angle_site_symmetry_1
_geom_angle_site_symmetry_3
C3 Au1 C1 177.9(6) 4_566 .
C3 Au1 Au2 89.5(4) 4_566 2_644
C1 Au1 Au2 89.8(4) . 2_644
C4 Au2 C2 175.5(6) 4_575 .
C4 Au2 Au1 77.8(4) 4_575 2_654
C2 Au2 Au1 106.3(4) . 2_654
N4 Co O1 88.3(5) . .
N4 Co N3 179.5(4) . .
O1 Co N3 92.1(5) . .
N4 Co N1 90.4(5) . .
O1 Co N1 86.8(5) . .
N3 Co N1 89.8(5) . .
N4 Co O2 87.9(4) . .
O1 Co O2 176.3(4) . .
N3 Co O2 91.7(4) . .
N1 Co O2 93.4(4) . .
N4 Co N2 91.4(5) . .
O1 Co N2 93.4(4) . .
N3 Co N2 88.4(5) . .
N1 Co N2 178.2(5) . .
O2 Co N2 86.5(4) . .
C5 O1 Co 134.8(12) . .
C8 O2 Co 127.1(10) . .
C1 N1 Co 168.7(12) . .
C2 N2 Co 168.6(11) . .
C3 N3 Co 173.5(11) . .
C4 N4 Co 172.0(11) . .
C5 N5 C6 122.9(15) . .
C5 N5 C7 119.5(15) . .
C6 N5 C7 117.5(13) . .
C8 N6 C10 118.6(14) . .
C8 N6 C9 122.1(13) . .
C10 N6 C9 119.3(14) . .
N1 C1 Au1 175.5(14) . .
N2 C2 Au2 177.7(12) . .
N3 C3 Au1 173.8(12) . 4_565
N4 C4 Au2 177.8(13) . 4_576
O1 C5 N5 122.4(17) . .
O1 C5 H5 118.8 . .
N5 C5 H5 118.8 . .
N5 C6 H6A 109.5 . .
N5 C6 H6B 109.5 . .
H6A C6 H6B 109.5 . .
N5 C6 H6C 109.5 . .
H6A C6 H6C 109.5 . .
H6B C6 H6C 109.5 . .
N5 C7 H7A 109.5 . .
N5 C7 H7B 109.5 . .
H7A C7 H7B 109.5 . .
N5 C7 H7C 109.5 . .
H7A C7 H7C 109.5 . .
H7B C7 H7C 109.5 . .
O2 C8 N6 124.6(14) . .
O2 C8 H8 117.7 . .
N6 C8 H8 117.7 . .
N6 C9 H9A 109.5 . .
N6 C9 H9B 109.5 . .
H9A C9 H9B 109.5 . .
N6 C9 H9C 109.5 . .
H9A C9 H9C 109.5 . .
H9B C9 H9C 109.5 . .
N6 C10 H10A 109.5 . .
N6 C10 H10B 109.5 . .
H10A C10 H10B 109.5 . .
N6 C10 H10C 109.5 . .
H10A C10 H10C 109.5 . .
H10B C10 H10C 109.5 . .

loop_
_geom_bond_atom_site_label_1
_geom_bond_atom_site_label_2
_geom_bond_distance
_geom_bond_site_symmetry_2
Au1 C3 1.964(13) 4_566
Au1 C1 1.963(15) .
Au1 Au2 3.1949(10) 2_644
Au2 C4 1.939(16) 4_575
Au2 C2 1.953(14) .
Au2 Au1 3.1949(10) 2_654
Co N4 2.086(11) .
Co O1 2.088(10) .
Co N3 2.090(12) .
Co N1 2.091(12) .
Co O2 2.093(10) .
Co N2 2.116(12) .
O1 C5 1.263(19) .
O2 C8 1.227(16) .
N1 C1 1.152(19) .
N2 C2 1.163(18) .
N3 C3 1.170(17) .
N4 C4 1.172(19) .
N5 C5 1.29(2) .
N5 C6 1.45(2) .
N5 C7 1.47(2) .
N6 C8 1.316(19) .
N6 C10 1.44(2) .
N6 C9 1.46(2) .
C3 Au1 1.964(13) 4_565
C4 Au2 1.939(16) 4_576
C5 H5 0.9500 .
C6 H6A 0.9800 .
C6 H6B 0.9800 .
C6 H6C 0.9800 .
C7 H7A 0.9800 .
C7 H7B 0.9800 .
C7 H7C 0.9800 .
C8 H8 0.9500 .
C9 H9A 0.9800 .
C9 H9B 0.9800 .
C9 H9C 0.9800 .
C10 H10A 0.9800 .
C10 H10B 0.9800 .
C10 H10C 0.9800 .
